data_4300197
loop_
_publ_author_name
'Toralf Peymann'
'Carolyn B. Knobler'
'M. Frederick Hawthorne'

_publ_contact_author
;
Hawthorne, M. F.,
Department of Chemistry and Biochemistry,
University of California,
Los Angeles, CA 90095-1569.  USA
;
_publ_contact_author_email KNOBLERH@CHEM.UCLA.EDU
_publ_contact_author_fax 310-825-5490
_publ_contact_author_phone 310-825-7378
_publ_section_title
;
A Study of the Sequential Acid-Catalyzed Hydroxylation
of Dodecahydro-closo-Dodecaborate(2-)
;
_journal_name_full 'Inorganic Chemistry'
_journal_page_first 1163
_journal_page_last 1170
_journal_paper_doi 10.1021/ic991105+
_journal_volume 39
_journal_year 2000
_chemical_formula_moiety 'B12 H12 O'
_chemical_formula_sum 'C38 H47 B12 O P2'
_chemical_formula_weight 711.42
_chemical_name_common tpo1
_space_group_IT_number 14
_symmetry_cell_setting monoclinic
_symmetry_space_group_name_Hall '-P 2yn'
_symmetry_space_group_name_H-M 'P 1 21/n 1'
_cell_angle_alpha 90.00
_cell_angle_beta 101.66(2)
_cell_angle_gamma 90.00
_cell_formula_units_Z 2
_cell_length_a 8.901(5)
_cell_length_b 18.141(10)
_cell_length_c 12.705(7)
_cell_measurement_temperature 298
_cell_volume 2009.3(19)
_diffrn_ambient_temperature 298
_exptl_crystal_density_diffrn 1.176
_refine_ls_R_factor_obs 0.0576
_refine_ls_wR_factor_obs 0.1427
_cod_original_sg_symbol_H-M 'P 21/n'
_cod_database_code 4300197

loop_
_symmetry_equiv_pos_as_xyz
'x, y, z'
'x+1/2, -y+1/2, z+1/2'
'-x, -y, -z'
'-x-1/2, y-1/2, -z-1/2'

loop_
_atom_site_aniso_label
_atom_site_aniso_U_11
_atom_site_aniso_U_22
_atom_site_aniso_U_33
_atom_site_aniso_U_23
_atom_site_aniso_U_13
_atom_site_aniso_U_12
P1 0.0479(4) 0.0552(4) 0.0402(3) 0.0075(3) 0.0097(3) -0.0025(3)
C11 0.0467(13) 0.0468(14) 0.0433(13) 0.0019(10) 0.0079(10) -0.0030(11)
C12 0.067(2) 0.068(2) 0.057(2) 0.0022(15) -0.0007(14) 0.019(2)
C13 0.075(2) 0.075(2) 0.076(2) -0.012(2) 0.006(2) 0.025(2)
C14 0.077(2) 0.069(2) 0.062(2) -0.014(2) 0.020(2) 0.000(2)
C15 0.095(2) 0.063(2) 0.051(2) 0.0059(14) 0.024(2) 0.003(2)
C16 0.077(2) 0.053(2) 0.0509(15) 0.0111(13) 0.0219(13) 0.0110(14)
C21 0.0452(13) 0.058(2) 0.0375(12) 0.0029(11) 0.0116(10) 0.0001(12)
C22 0.0551(15) 0.065(2) 0.0475(14) 0.0010(13) 0.0129(11) -0.0080(14)
C23 0.053(2) 0.081(2) 0.051(2) -0.0008(14) 0.0103(13) -0.0012(15)
C24 0.048(2) 0.093(2) 0.0461(15) -0.0053(15) 0.0059(12) 0.010(2)
C25 0.063(2) 0.064(2) 0.063(2) 0.0040(14) 0.0095(14) 0.0094(15)
C26 0.054(2) 0.061(2) 0.060(2) 0.0021(14) 0.0146(13) -0.0021(13)
C31 0.0487(14) 0.060(2) 0.0442(13) -0.0011(12) 0.0047(11) 0.0031(12)
C32 0.058(2) 0.065(2) 0.065(2) -0.0044(15) 0.0136(14) -0.0038(15)
C33 0.077(2) 0.074(2) 0.093(3) -0.014(2) 0.017(2) -0.015(2)
C34 0.082(3) 0.081(3) 0.110(3) -0.033(2) 0.000(2) -0.010(2)
C35 0.117(3) 0.116(3) 0.073(2) -0.040(2) 0.011(2) -0.012(3)
C36 0.092(2) 0.109(3) 0.057(2) -0.017(2) 0.021(2) -0.016(2)
C41 0.075(2) 0.080(2) 0.056(2) 0.027(2) 0.0133(15) -0.004(2)
B1 0.054(2) 0.055(2) 0.065(2) -0.007(2) 0.015(2) -0.0099(15)
B2 0.061(2) 0.051(2) 0.068(2) 0.016(2) -0.001(2) -0.0064(15)
B3 0.046(2) 0.041(2) 0.071(2) -0.0094(14) 0.0017(14) -0.0055(13)
B4 0.047(2) 0.042(2) 0.067(2) -0.0069(14) -0.0078(14) -0.0009(13)
B5 0.046(2) 0.044(2) 0.085(2) -0.019(2) 0.005(2) 0.0011(13)
B6 0.064(2) 0.064(2) 0.053(2) -0.018(2) 0.0077(15) -0.010(2)
O1 0.117(4) 0.115(4) 0.126(4) -0.014(4) 0.050(4) -0.022(4)

loop_
_atom_site_label
_atom_site_type_symbol
_atom_site_fract_x
_atom_site_fract_y
_atom_site_fract_z
_atom_site_U_iso_or_equiv
_atom_site_thermal_displace_type
_atom_site_occupancy
_atom_site_calc_flag
_atom_site_refinement_flags
_atom_site_disorder_group
P1 P 0.06104(8) 0.24138(4) 0.11801(5) 0.0477(2) Uani 1 d . .
C11 C -0.0044(3) 0.27934(14) 0.2309(2) 0.0457(6) Uani 1 d . .
C12 C -0.0999(3) 0.3400(2) 0.2191(2) 0.0661(8) Uani 1 d . .
H12 H -0.1342(3) 0.3607(2) 0.1516(2) 0.079 Uiso 1 calc R .
C13 C -0.1440(4) 0.3696(2) 0.3082(3) 0.0766(9) Uani 1 d . .
H13 H -0.2084(4) 0.4105(2) 0.3006(3) 0.092 Uiso 1 calc R .
C14 C -0.0938(4) 0.3394(2) 0.4076(3) 0.0687(8) Uani 1 d . .
H14 H -0.1224(4) 0.3603(2) 0.4675(3) 0.082 Uiso 1 calc R .
C15 C -0.0018(4) 0.2788(2) 0.4189(2) 0.0684(8) Uani 1 d . .
H15 H 0.0302(4) 0.2578(2) 0.4865(2) 0.082 Uiso 1 calc R .
C16 C 0.0442(3) 0.2484(2) 0.3315(2) 0.0591(7) Uani 1 d . .
H16 H 0.1077(3) 0.2072(2) 0.3400(2) 0.071 Uiso 1 calc R .
C21 C 0.2478(3) 0.20269(15) 0.1661(2) 0.0463(6) Uani 1 d . .
C22 C 0.3774(3) 0.2467(2) 0.1752(2) 0.0553(7) Uani 1 d . .
H22 H 0.3674(3) 0.2954(2) 0.1521(2) 0.066 Uiso 1 calc R .
C23 C 0.5217(3) 0.2187(2) 0.2184(2) 0.0618(7) Uani 1 d . .
C24 C 0.5335(3) 0.1464(2) 0.2530(2) 0.0630(8) Uani 1 d . .
H24 H 0.6297(3) 0.1273(2) 0.2824(2) 0.076 Uiso 1 calc R .
C25 C 0.4059(2) 0.10168(12) 0.2450(2) 0.0637(8) Uani 1 d . .
H25 H 0.4163(2) 0.05309(12) 0.2687(2) 0.076 Uiso 1 calc R .
C26 C 0.2620(2) 0.13028(12) 0.2011(2) 0.0580(7) Uani 1 d R .
H26 H 0.1753(2) 0.10078(12) 0.1954(2) 0.070 Uiso 1 calc R .
C31 C -0.0607(3) 0.16918(15) 0.0536(2) 0.0517(6) Uani 1 d . .
C32 C -0.1582(3) 0.1325(2) 0.1064(2) 0.0624(7) Uani 1 d . .
H32 H -0.1657(3) 0.1469(2) 0.1755(2) 0.075 Uiso 1 calc R .
C33 C -0.2455(4) 0.0743(2) 0.0575(3) 0.0812(10) Uani 1 d . .
H33 H -0.3114(4) 0.0496(2) 0.0936(3) 0.097 Uiso 1 calc R .
C34 C -0.2351(4) 0.0531(2) -0.0432(4) 0.0939(12) Uani 1 d . .
H34 H -0.2941(4) 0.0139(2) -0.0757(4) 0.113 Uiso 1 calc R .
C35 C -0.1389(5) 0.0887(2) -0.0974(3) 0.1031(13) Uani 1 d . .
H35 H -0.1331(5) 0.0739(2) -0.1665(3) 0.124 Uiso 1 calc R .
C36 C -0.0498(4) 0.1472(2) -0.0495(3) 0.0852(10) Uani 1 d . .
H36 H 0.0164(4) 0.1713(2) -0.0859(3) 0.102 Uiso 1 calc R .
C41 C 0.0688(4) 0.3128(2) 0.0223(2) 0.0704(9) Uani 1 d G .
H41A H 0.1333(23) 0.3557(9) 0.0532(21) 0.106 Uiso 1 calc G .
H41B H -0.0372(12) 0.3301(13) -0.0096(19) 0.106 Uiso 1 calc G .
H41C H 0.1149(25) 0.2890(14) -0.0347(15) 0.106 Uiso 1 calc G .
B1 B 0.3528(4) 0.4769(2) 0.0589(3) 0.0575(8) Uani 1 d . .
B2 B 0.5328(4) 0.4332(2) 0.0927(3) 0.0619(9) Uani 1 d . .
H2 H 0.5547(4) 0.3892(2) 0.1535(3) 0.080 Uiso 1 calc R .
B3 B 0.4149(3) 0.4184(2) -0.0357(3) 0.0541(8) Uani 1 d . .
H3 H 0.3592(3) 0.3651(2) -0.0592(3) 0.070 Uiso 1 calc R .
B4 B 0.3233(4) 0.5019(2) -0.0787(3) 0.0548(8) Uani 1 d . .
H4 H 0.2079(4) 0.5032(2) -0.1300(3) 0.071 Uiso 1 calc R .
B5 B 0.3846(4) 0.5692(2) 0.0224(3) 0.0592(8) Uani 1 d . .
H5 H 0.3092(4) 0.6146(2) 0.0365(3) 0.077 Uiso 1 calc R .
B6 B 0.5137(4) 0.5262(2) 0.1287(3) 0.0611(8) Uani 1 d . .
H6 H 0.5223(4) 0.5432(2) 0.2128(3) 0.079 Uiso 1 calc R .
O1 O 0.2257(7) 0.4593(3) 0.1065(5) 0.116(2) Uani 0.50 d P .

loop_
_geom_bond_atom_site_label_1
_geom_bond_atom_site_label_2
_geom_bond_distance
_geom_bond_site_symmetry_2
_geom_bond_publ_flag
P1 C41 1.787(3) . .
P1 C31 1.789(3) . .
P1 C11 1.791(3) . .
P1 C21 1.794(3) . .
C11 C12 1.380(4) . .
C11 C16 1.382(3) . .
C12 C13 1.381(4) . .
C13 C14 1.366(4) . .
C14 C15 1.361(4) . .
C15 C16 1.374(4) . .
C21 C26 1.385(3) . .
C21 C22 1.388(4) . .
C22 C23 1.387(4) . .
C23 C24 1.379(4) . .
C24 C25 1.382(4) . .
C25 C26 1.39 . .
C31 C32 1.372(4) . .
C31 C36 1.391(4) . .
C32 C33 1.383(4) . .
C33 C34 1.357(5) . .
C34 C35 1.364(6) . .
C35 C36 1.389(5) . .
B1 O1 1.423(6) . .
B1 B2 1.761(5) . .
B1 B6 1.767(5) . .
B1 B4 1.773(5) . .
B1 B3 1.773(5) . .
B1 B5 1.776(5) . .
B2 B5 1.764(5) 3_665 .
B2 B6 1.766(5) . .
B2 B3 1.773(5) . .
B2 B4 1.775(5) 3_665 .
B3 B4 1.754(4) . .
B3 B6 1.765(5) 3_665 .
B3 B5 1.773(4) 3_665 .
B4 B6 1.772(5) 3_665 .
B4 B2 1.775(5) 3_665 .
B4 B5 1.776(4) . .
B5 B2 1.764(5) 3_665 .
B5 B6 1.768(5) . .
B5 B3 1.773(4) 3_665 .
B6 B3 1.765(5) 3_665 .
B6 B4 1.772(5) 3_665 .
